data_4067287
loop_
_publ_author_name
'Ortega-Jim\'enez, Fernando'
'Benavides, Adriana'
'Delgado, Francisco'
'Jim\'enez-V\'azquez, Hugo A.'
'Tamariz, Joaqu\'in'

_publ_section_title
;
 Synthesis and Reactivity of \h4-Diene-Fe(CO)3Complexes
 fromexo-2-Oxazolidinone Dienes. A Facile Generation of Stable Conjugated
 Enol-Enamido Species
;
_journal_issue 1
_journal_name_full Organometallics
_journal_page_first 149
_journal_paper_doi 10.1021/om900772z
_journal_volume 29
_journal_year 2010
_chemical_absolute_configuration unk
_chemical_compound_source 'synthesis as described'
_chemical_formula_moiety 'C16 H12 Cl1 Fe1 N1 O5'
_chemical_formula_sum 'C16 H12 Cl Fe N O5'
_chemical_formula_weight 389.57
_chemical_name_systematic
;
 Tricarbonyl-\h4-[(Z)-3-(3-chlorophenyl)-4-methylene-5-propylidene
-1,3-oxazolidin-2-one]iron(0)
;
_space_group_IT_number 33
_symmetry_cell_setting orthorhombic
_symmetry_Int_Tables_number 33
_symmetry_space_group_name_Hall 'P 2c -2n'
_symmetry_space_group_name_H-M 'P n a 21'
_atom_sites_solution_hydrogens geom
_atom_sites_solution_primary direct
_atom_sites_solution_secondary difmap
_audit_creation_date 2009-06-29T11:06:43-00:00
_audit_creation_method 'WinGX routine CIF_UPDATE'
_cell_angle_alpha 90
_cell_angle_beta 90
_cell_angle_gamma 90
_cell_formula_units_Z 4
_cell_length_a 7.3729(17)
_cell_length_b 12.4058(16)
_cell_length_c 19.0773(19)
_cell_measurement_reflns_used 45
_cell_measurement_temperature 294(2)
_cell_measurement_theta_max 12.49
_cell_measurement_theta_min 3.87
_cell_measurement_wavelength 0.71073
_cell_volume 1744.9(5)
_computing_cell_refinement 'Siemens XSCANS'
_computing_data_collection 'Siemens XSCANS'
_computing_data_reduction 'Siemens SHELXTL'
_computing_molecular_graphics 'Siemens SHELXTL'
_computing_publication_material 'Siemens SHELXTL'
_computing_structure_refinement 'SHELXL-97 (Sheldrick, 2008)'
_computing_structure_solution 'Siemens SHELXTL'
_diffrn_ambient_temperature 294(2)
_diffrn_measured_fraction_theta_full 0.999
_diffrn_measured_fraction_theta_max 0.999
_diffrn_measurement_device 'Siemens P4'
_diffrn_measurement_method '2\q/\w scans'
_diffrn_radiation_monochromator graphite
_diffrn_radiation_probe x-ray
_diffrn_radiation_type MoK\a
_diffrn_radiation_wavelength 0.71073
_diffrn_reflns_av_R_equivalents 0.026
_diffrn_reflns_av_unetI/netI 0.0503
_diffrn_reflns_limit_h_max 9
_diffrn_reflns_limit_h_min -1
_diffrn_reflns_limit_k_max 16
_diffrn_reflns_limit_k_min -1
_diffrn_reflns_limit_l_max 25
_diffrn_reflns_limit_l_min -1
_diffrn_reflns_number 2850
_diffrn_reflns_theta_full 27.99
_diffrn_reflns_theta_max 27.99
_diffrn_reflns_theta_min 1.96
_diffrn_standards_decay_% 9.14
_diffrn_standards_interval_count 97
_diffrn_standards_number 3
_exptl_absorpt_coefficient_mu 1.041
_exptl_absorpt_correction_T_max 0.864
_exptl_absorpt_correction_T_min 0.719
_exptl_absorpt_correction_type psi-scan
_exptl_crystal_colour yellow
_exptl_crystal_density_diffrn 1.483
_exptl_crystal_density_meas ?
_exptl_crystal_density_method 'not measured'
_exptl_crystal_description prism
_exptl_crystal_F_000 792
_exptl_crystal_size_max 0.55
_exptl_crystal_size_mid 0.32
_exptl_crystal_size_min 0.14
_refine_diff_density_max 0.279
_refine_diff_density_min -0.267
_refine_diff_density_rms 0.051
_refine_ls_abs_structure_details 'Flack H D (1983), Acta Cryst. A39, 876-881'
_refine_ls_abs_structure_Flack 0.01(4)
_refine_ls_extinction_coef 0.0023(7)
_refine_ls_extinction_expression Fc^*^=kFc[1+0.001xFc^2^\l^3^/sin(2\q)]^-1/4^
_refine_ls_extinction_method SHELXL
_refine_ls_goodness_of_fit_ref 1.016
_refine_ls_hydrogen_treatment mixed
_refine_ls_matrix_type full
_refine_ls_number_parameters 231
_refine_ls_number_reflns 2286
_refine_ls_number_restraints 4
_refine_ls_restrained_S_all 1.015
_refine_ls_R_factor_all 0.089
_refine_ls_R_factor_gt 0.0485
_refine_ls_shift/su_max 0
_refine_ls_shift/su_mean 0
_refine_ls_structure_factor_coef Fsqd
_refine_ls_weighting_details 'calc w=1/[\s^2^(Fo^2^)+(0.0503P)^2^+0.2677P] where P=(Fo^2^+2Fc^2^)/3'
_refine_ls_weighting_scheme calc
_refine_ls_wR_factor_gt 0.1021
_refine_ls_wR_factor_ref 0.1192
_reflns_number_gt 1433
_reflns_number_total 2286
_reflns_threshold_expression >2\s(I)
_cod_data_source_file om900772z_si_001.cif
_cod_data_source_block cmplx-8d
_cod_depositor_comments
;
 Replacing the "\H" substring with the "\h" substring in the
 _chemical_name_systematic data item value.

 Antanas Vaitkus,
 2017-03-29

The following automatic conversions were performed:

'_symmetry_cell_setting' value 'Orthorhombic' changed to
'orthorhombic' according to
/home/saulius/struct/CIF-dictionaries/cif_core.dic dictionary named
'cif_core.dic' version 2.4.1 from 2010-06-29.

Automatic conversion script
Id: cif_fix_values 1715 2011-07-08 13:25:40Z adriana 

The following automatic conversions were performed:

'_exptl_crystal_density_meas' value 'not measured' was changed to '?'
- the value is perceived as not measured.

Automatic conversion script
Id: cif_fix_values 3008 2015-01-20 13:52:24Z robertas 
;
_cod_original_sg_symbol_H-M Pna2(1)
_cod_database_code 4067287

loop_
_symmetry_equiv_pos_as_xyz
'x, y, z'
'-x, -y, z+1/2'
'x+1/2, -y+1/2, z'
'-x+1/2, y+1/2, z+1/2'

loop_
_atom_site_label
_atom_site_type_symbol
_atom_site_fract_x
_atom_site_fract_y
_atom_site_fract_z
_atom_site_U_iso_or_equiv
_atom_site_adp_type
_atom_site_occupancy
_atom_site_symmetry_multiplicity
_atom_site_calc_flag
_atom_site_refinement_flags
C2 C -0.3396(6) 0.3664(4) 0.1900(5) 0.0546(12) Uani 1 1 d .
C4 C -0.0526(9) 0.3993(7) 0.2286(4) 0.049(2) Uani 1 1 d .
C5 C -0.0557(9) 0.3941(7) 0.1554(4) 0.0454(18) Uani 1 1 d .
C7 C 0.1029(12) 0.4276(8) 0.2654(5) 0.058(2) Uani 1 1 d D
C6 C 0.0968(12) 0.4167(7) 0.1136(4) 0.055(2) Uani 1 1 d D
C8 C 0.0820(12) 0.4275(8) 0.0352(4) 0.086(2) Uani 1 1 d .
H8A H -0.0397 0.4512 0.0236 0.103 Uiso 1 1 calc R
H8B H 0.1655 0.4831 0.0197 0.103 Uiso 1 1 calc R
C9 C 0.1200(18) 0.3301(10) -0.0027(5) 0.139(4) Uani 1 1 d .
H9A H 0.0922 0.3405 -0.0514 0.208 Uiso 1 1 calc R
H9B H 0.0472 0.2726 0.0156 0.208 Uiso 1 1 calc R
H9C H 0.246 0.3123 0.0022 0.208 Uiso 1 1 calc R
C10 C -0.3026(7) 0.3837(5) 0.3183(3) 0.0513(14) Uani 1 1 d .
C11 C -0.4344(8) 0.4579(5) 0.3359(4) 0.0637(16) Uani 1 1 d .
H11 H -0.4807 0.5061 0.3031 0.076 Uiso 1 1 calc R
C12 C -0.4954(10) 0.4572(7) 0.4059(5) 0.084(2) Uani 1 1 d .
C13 C -0.4305(12) 0.3858(9) 0.4537(4) 0.093(3) Uani 1 1 d .
H13 H -0.476 0.385 0.4992 0.112 Uiso 1 1 calc R
C14 C -0.2986(12) 0.3156(8) 0.4343(4) 0.092(2) Uani 1 1 d .
H14 H -0.2509 0.2687 0.4675 0.111 Uiso 1 1 calc R
C15 C -0.2346(9) 0.3123(6) 0.3676(3) 0.0658(18) Uani 1 1 d .
H15 H -0.1459 0.2625 0.3551 0.079 Uiso 1 1 calc R
C16 C -0.0406(15) 0.6281(9) 0.2561(6) 0.087(3) Uani 1 1 d .
C17 C 0.2724(10) 0.5917(5) 0.1793(6) 0.079(2) Uani 1 1 d .
C18 C -0.0757(14) 0.6192(9) 0.1244(5) 0.079(3) Uani 1 1 d .
H6A H 0.198(7) 0.384(5) 0.135(4) 0.06(2) Uiso 1 1 d D
H7A H 0.214(6) 0.394(5) 0.253(4) 0.06(2) Uiso 1 1 d D
H7B H 0.085(7) 0.439(4) 0.3140(16) 0.021(13) Uiso 1 1 d D
N3 N -0.2348(8) 0.3797(5) 0.2492(3) 0.0496(14) Uani 1 1 d .
O1 O -0.2311(7) 0.3764(4) 0.1328(2) 0.0532(12) Uani 1 1 d .
O2 O -0.5011(4) 0.3511(3) 0.1871(4) 0.0685(10) Uani 1 1 d .
O16 O -0.0950(14) 0.6849(7) 0.2982(4) 0.142(3) Uani 1 1 d .
O17 O 0.4192(8) 0.6174(4) 0.1714(4) 0.119(3) Uani 1 1 d .
O18 O -0.1563(13) 0.6652(6) 0.0833(4) 0.128(3) Uani 1 1 d .
Cl12 Cl -0.6636(4) 0.5509(3) 0.42700(18) 0.1447(13) Uani 1 1 d .
Fe1 Fe 0.04445(11) 0.54285(5) 0.18822(7) 0.0576(3) Uani 1 1 d .

loop_
_atom_site_aniso_label
_atom_site_aniso_U_11
_atom_site_aniso_U_22
_atom_site_aniso_U_33
_atom_site_aniso_U_23
_atom_site_aniso_U_13
_atom_site_aniso_U_12
C2 0.042(3) 0.053(3) 0.069(3) -0.001(5) -0.018(5) 0.006(2)
C4 0.043(5) 0.053(5) 0.051(5) 0.005(3) 0.002(3) 0.000(4)
C5 0.036(4) 0.050(5) 0.050(4) 0.000(3) -0.002(3) 0.006(3)
C7 0.050(5) 0.070(6) 0.053(5) 0.011(4) -0.001(4) -0.005(4)
C6 0.052(4) 0.063(5) 0.050(5) 0.003(4) 0.005(4) 0.005(4)
C8 0.093(6) 0.115(6) 0.050(4) 0.002(4) 0.015(4) -0.001(5)
C9 0.154(10) 0.187(11) 0.076(6) -0.041(7) 0.011(7) 0.030(9)
C10 0.036(3) 0.060(3) 0.058(3) 0.002(3) 0.000(3) -0.010(3)
C11 0.052(3) 0.073(4) 0.066(4) -0.015(4) 0.001(3) 0.004(3)
C12 0.062(4) 0.099(6) 0.090(6) -0.040(5) 0.017(4) -0.017(5)
C13 0.080(6) 0.144(8) 0.055(4) -0.009(5) 0.020(4) -0.035(6)
C14 0.097(6) 0.117(6) 0.063(4) 0.017(5) 0.001(5) -0.010(5)
C15 0.068(4) 0.079(4) 0.050(3) 0.006(3) 0.005(3) -0.006(4)
C16 0.111(7) 0.072(6) 0.079(7) 0.007(5) 0.000(6) -0.001(6)
C17 0.081(4) 0.067(3) 0.089(6) 0.013(4) 0.010(5) -0.025(3)
C18 0.106(7) 0.069(6) 0.062(5) 0.014(5) -0.006(5) 0.012(5)
N3 0.035(3) 0.062(4) 0.052(3) 0.006(3) -0.002(3) -0.002(3)
O1 0.043(3) 0.069(3) 0.048(2) -0.005(3) -0.008(2) 0.007(3)
O2 0.0415(19) 0.085(2) 0.079(2) -0.011(4) -0.006(4) 0.0020(16)
O16 0.230(9) 0.097(5) 0.101(5) -0.033(4) 0.030(6) 0.030(6)
O17 0.094(4) 0.111(4) 0.151(8) 0.023(5) 0.005(4) -0.044(3)
O18 0.190(8) 0.100(5) 0.095(4) 0.024(4) -0.044(5) 0.029(5)
Cl12 0.1074(19) 0.181(3) 0.146(3) -0.081(2) 0.0332(19) 0.0281(19)
Fe1 0.0663(5) 0.0543(4) 0.0523(4) 0.0065(7) -0.0049(7) -0.0030(4)

loop_
_atom_type_symbol
_atom_type_description
_atom_type_scat_dispersion_real
_atom_type_scat_dispersion_imag
_atom_type_scat_source
C C 0.0033 0.0016 'International Tables Vol C Tables 4.2.6.8 and 6.1.1.4'
H H 0 0 'International Tables Vol C Tables 4.2.6.8 and 6.1.1.4'
N N 0.0061 0.0033 'International Tables Vol C Tables 4.2.6.8 and 6.1.1.4'
O O 0.0106 0.006 'International Tables Vol C Tables 4.2.6.8 and 6.1.1.4'
Cl Cl 0.1484 0.1585 'International Tables Vol C Tables 4.2.6.8 and 6.1.1.4'
Fe Fe 0.3463 0.8444 'International Tables Vol C Tables 4.2.6.8 and 6.1.1.4'

loop_
_geom_angle_atom_site_label_1
_geom_angle_atom_site_label_2
_geom_angle_atom_site_label_3
_geom_angle
O2 C2 O1 124.0(8)
O2 C2 N3 127.5(9)
O1 C2 N3 108.5(4)
C7 C4 C5 122.0(8)
C7 C4 N3 133.1(7)
C5 C4 N3 104.7(7)
C7 C4 Fe1 71.6(5)
C5 C4 Fe1 70.9(6)
N3 C4 Fe1 125.3(5)
O1 C5 C4 109.5(7)
O1 C5 C6 127.1(7)
C4 C5 C6 123.0(8)
O1 C5 Fe1 124.5(5)
C4 C5 Fe1 69.7(6)
C6 C5 Fe1 73.2(5)
C4 C7 Fe1 69.4(5)
C4 C7 H7A 119(5)
Fe1 C7 H7A 107(5)
C4 C7 H7B 115(3)
Fe1 C7 H7B 124(3)
H7A C7 H7B 116(6)
C5 C6 C8 121.6(8)
C5 C6 Fe1 68.0(5)
C8 C6 Fe1 125.4(6)
C5 C6 H6A 108(5)
C8 C6 H6A 121(5)
Fe1 C6 H6A 100(5)
C9 C8 C6 114.3(8)
C9 C8 H8A 108.7
C6 C8 H8A 108.7
C9 C8 H8B 108.7
C6 C8 H8B 108.7
H8A C8 H8B 107.6
C8 C9 H9A 109.5
C8 C9 H9B 109.5
H9A C9 H9B 109.5
C8 C9 H9C 109.5
H9A C9 H9C 109.5
H9B C9 H9C 109.5
C11 C10 C15 121.0(6)
C11 C10 N3 120.1(6)
C15 C10 N3 118.9(5)
C10 C11 C12 116.8(7)
C10 C11 H11 121.6
C12 C11 H11 121.6
C13 C12 C11 121.9(7)
C13 C12 Cl12 122.0(7)
C11 C12 Cl12 116.1(7)
C14 C13 C12 119.2(8)
C14 C13 H13 120.4
C12 C13 H13 120.4
C13 C14 C15 121.6(8)
C13 C14 H14 119.2
C15 C14 H14 119.2
C14 C15 C10 119.4(7)
C14 C15 H15 120.3
C10 C15 H15 120.3
O16 C16 Fe1 178.1(11)
O17 C17 Fe1 176.0(9)
O18 C18 Fe1 177.7(11)
C2 N3 C10 124.8(5)
C2 N3 C4 108.9(6)
C10 N3 C4 126.0(6)
C2 O1 C5 108.4(5)
C18 Fe1 C16 90.4(3)
C18 Fe1 C17 102.8(4)
C16 Fe1 C17 101.4(5)
C18 Fe1 C4 122.8(4)
C16 Fe1 C4 96.8(4)
C17 Fe1 C4 130.5(3)
C18 Fe1 C5 95.1(4)
C16 Fe1 C5 128.2(4)
C17 Fe1 C5 127.0(3)
C4 Fe1 C5 39.34(19)
C18 Fe1 C7 161.1(4)
C16 Fe1 C7 88.1(5)
C17 Fe1 C7 96.0(4)
C4 Fe1 C7 39.0(3)
C5 Fe1 C7 71.3(3)
C18 Fe1 C6 91.4(4)
C16 Fe1 C6 166.9(4)
C17 Fe1 C6 90.9(4)
C4 Fe1 C6 71.5(3)
C5 Fe1 C6 38.8(3)
C7 Fe1 C6 86.1(2)

loop_
_geom_bond_atom_site_label_1
_geom_bond_atom_site_label_2
_geom_bond_distance
C2 O2 1.207(6)
C2 O1 1.358(10)
C2 N3 1.379(10)
C4 C7 1.389(11)
C4 C5 1.397(7)
C4 N3 1.421(9)
C4 Fe1 2.068(8)
C5 O1 1.381(8)
C5 C6 1.407(10)
C5 Fe1 2.083(8)
C7 Fe1 2.096(9)
C7 H7A 0.94(3)
C7 H7B 0.95(3)
C6 C8 1.505(11)
C6 Fe1 2.151(9)
C6 H6A 0.94(3)
C8 C9 1.436(13)
C8 H8A 0.97
C8 H8B 0.97
C9 H9A 0.96
C9 H9B 0.96
C9 H9C 0.96
C10 C11 1.380(8)
C10 C15 1.386(8)
C10 N3 1.410(8)
C11 C12 1.410(10)
C11 H11 0.93
C12 C13 1.358(12)
C12 Cl12 1.747(8)
C13 C14 1.356(12)
C13 H13 0.93
C14 C15 1.358(10)
C14 H14 0.93
C15 H15 0.93
C16 O16 1.141(12)
C16 Fe1 1.787(12)
C17 O17 1.138(8)
C17 Fe1 1.795(7)
C18 O18 1.137(10)
C18 Fe1 1.779(9)

loop_
_geom_hbond_atom_site_label_D
_geom_hbond_atom_site_label_H
_geom_hbond_atom_site_label_A
_geom_hbond_distance_DH
_geom_hbond_distance_HA
_geom_hbond_distance_DA
_geom_hbond_angle_DHA
_geom_hbond_site_symmetry_A
C6 H6A O2 0.94(3) 2.47(3) 3.379(10) 164(6) 1_655

loop_
_geom_torsion_atom_site_label_1
_geom_torsion_atom_site_label_2
_geom_torsion_atom_site_label_3
_geom_torsion_atom_site_label_4
_geom_torsion
C7 C4 C5 O1 -173.2(7)
N3 C4 C5 O1 2.1(11)
Fe1 C4 C5 O1 -120.7(6)
C7 C4 C5 C6 0.1(18)
N3 C4 C5 C6 175.5(6)
Fe1 C4 C5 C6 52.6(9)
C7 C4 C5 Fe1 -52.5(9)
N3 C4 C5 Fe1 122.8(6)
C5 C4 C7 Fe1 52.2(10)
N3 C4 C7 Fe1 -121.6(10)
O1 C5 C6 C8 1.9(14)
C4 C5 C6 C8 -170.2(10)
Fe1 C5 C6 C8 -119.0(8)
O1 C5 C6 Fe1 120.9(8)
C4 C5 C6 Fe1 -51.1(10)
C5 C6 C8 C9 -94.4(12)
Fe1 C6 C8 C9 -178.5(8)
C15 C10 C11 C12 0.0(9)
N3 C10 C11 C12 -179.9(6)
C10 C11 C12 C13 -1.2(10)
C10 C11 C12 Cl12 -179.5(5)
C11 C12 C13 C14 2.4(12)
Cl12 C12 C13 C14 -179.4(7)
C12 C13 C14 C15 -2.5(13)
C13 C14 C15 C10 1.4(12)
C11 C10 C15 C14 -0.1(10)
N3 C10 C15 C14 179.8(7)
O2 C2 N3 C10 -3.8(9)
O1 C2 N3 C10 174.4(6)
O2 C2 N3 C4 -178.0(6)
O1 C2 N3 C4 0.2(6)
C11 C10 N3 C2 -55.6(8)
C15 C10 N3 C2 124.5(6)
C11 C10 N3 C4 117.6(7)
C15 C10 N3 C4 -62.4(9)
C7 C4 N3 C2 173.1(9)
C5 C4 N3 C2 -1.5(9)
Fe1 C4 N3 C2 75.4(7)
C7 C4 N3 C10 -1.0(14)
C5 C4 N3 C10 -175.5(8)
Fe1 C4 N3 C10 -98.7(7)
O2 C2 O1 C5 179.4(6)
N3 C2 O1 C5 1.1(6)
C4 C5 O1 C2 -2.1(10)
C6 C5 O1 C2 -175.0(8)
Fe1 C5 O1 C2 -80.4(7)
C7 C4 Fe1 C18 -173.2(6)
C5 C4 Fe1 C18 51.9(7)
N3 C4 Fe1 C18 -42.9(8)
C7 C4 Fe1 C16 -78.4(6)
C5 C4 Fe1 C16 146.7(6)
N3 C4 Fe1 C16 51.9(7)
C7 C4 Fe1 C17 32.9(8)
C5 C4 Fe1 C17 -101.9(6)
N3 C4 Fe1 C17 163.2(7)
C7 C4 Fe1 C5 134.9(8)
N3 C4 Fe1 C5 -94.8(8)
C5 C4 Fe1 C7 -134.9(8)
N3 C4 Fe1 C7 130.3(10)
C7 C4 Fe1 C6 107.5(5)
C5 C4 Fe1 C6 -27.4(5)
N3 C4 Fe1 C6 -122.2(7)
O1 C5 Fe1 C18 -38.1(7)
C4 C5 Fe1 C18 -138.4(6)
C6 C5 Fe1 C18 85.8(6)
O1 C5 Fe1 C16 56.4(8)
C4 C5 Fe1 C16 -43.9(7)
C6 C5 Fe1 C16 -179.7(6)
O1 C5 Fe1 C17 -148.4(6)
C4 C5 Fe1 C17 111.3(6)
C6 C5 Fe1 C17 -24.5(7)
O1 C5 Fe1 C4 100.3(8)
C6 C5 Fe1 C4 -135.9(8)
O1 C5 Fe1 C7 128.4(7)
C4 C5 Fe1 C7 28.1(5)
C6 C5 Fe1 C7 -107.8(4)
O1 C5 Fe1 C6 -123.8(9)
C4 C5 Fe1 C6 135.9(8)
C4 C7 Fe1 C18 17.7(16)
C4 C7 Fe1 C16 103.3(6)
C4 C7 Fe1 C17 -155.5(6)
C4 C7 Fe1 C5 -28.3(5)
C4 C7 Fe1 C6 -65.0(5)
C5 C6 Fe1 C18 -96.5(6)
C8 C6 Fe1 C18 17.4(8)
C5 C6 Fe1 C16 1(2)
C8 C6 Fe1 C16 114.9(19)
C5 C6 Fe1 C17 160.6(5)
C8 C6 Fe1 C17 -85.4(8)
C5 C6 Fe1 C4 27.7(5)
C8 C6 Fe1 C4 141.7(9)
C8 C6 Fe1 C5 113.9(10)
C5 C6 Fe1 C7 64.7(5)
C8 C6 Fe1 C7 178.7(9)
